data_7053922
loop_
_publ_author_name
'Saraswatula, Viswanadha G.'
'Saha, Binoy K.'

_publ_section_title
;
 The effect of temperature on interhalogen interactions in a series of
 isostructural organic systems
;
_journal_issue 3
_journal_name_full 'New Journal of Chemistry'
_journal_page_first 897
_journal_paper_doi 10.1039/c3nj01395b
_journal_volume 38
_journal_year 2014
_chemical_formula_moiety 'C33 H33 Br3 O3'
_chemical_formula_sum 'C33 H33 Br3 O3'
_chemical_formula_weight 717.32
_chemical_name_common 'Br-gf, 190 K'
_chemical_name_systematic
;
2,4,6-triethyl-1,3,5-tris(4-bromophenoxy)methylbenzene 
;
_space_group_crystal_system monoclinic
_space_group_IT_number 14
_space_group_name_Hall '-P 2ybc'
_space_group_name_H-M_alt 'P 1 21/c 1'
_symmetry_space_group_name_Hall '-P 2ybc'
_symmetry_space_group_name_H-M 'P 1 21/c 1'
_atom_sites_solution_hydrogens geom
_atom_sites_solution_primary direct
_atom_sites_solution_secondary difmap
_audit_creation_date 2013-12-24
_audit_creation_method
;
Olex2 1.2
(compiled 2013.11.15 svn.r2834 for OlexSys, GUI svn.r4720)
;
_cell_angle_alpha 90.00
_cell_angle_beta 109.776(5)
_cell_angle_gamma 90.00
_cell_formula_units_Z 8
_cell_length_a 19.2260(7)
_cell_length_b 13.4255(5)
_cell_length_c 25.2443(13)
_cell_measurement_reflns_used 4390
_cell_measurement_temperature 190(2)
_cell_measurement_theta_max 29.0943
_cell_measurement_theta_min 3.4792
_cell_volume 6131.7(5)
_computing_cell_refinement
;
CrysAlisPro, Agilent Technologies,
Version 1.171.36.21 (release 14-08-2012 CrysAlis171 .NET)
(compiled Sep 14 2012,17:21:16)
;
_computing_data_collection
;
CrysAlisPro, Agilent Technologies,
Version 1.171.36.21 (release 14-08-2012 CrysAlis171 .NET)
(compiled Sep 14 2012,17:21:16)
;
_computing_data_reduction
;
CrysAlisPro, Agilent Technologies,
Version 1.171.36.21 (release 14-08-2012 CrysAlis171 .NET)
(compiled Sep 14 2012,17:21:16)
;
_computing_molecular_graphics 'Olex2 (Dolomanov et al., 2009)'
_computing_publication_material 'Olex2 (Dolomanov et al., 2009)'
_computing_structure_refinement 'ShelXL (Sheldrick, 2008)'
_computing_structure_solution 'ShelXS (Sheldrick, 2008)'
_diffrn_ambient_temperature 190(2)
_diffrn_detector_area_resol_mean 15.9821
_diffrn_measured_fraction_theta_full 0.994
_diffrn_measured_fraction_theta_max 0.866
_diffrn_measurement_device_type 'Xcalibur, Eos'
_diffrn_measurement_method '\w scans'
_diffrn_orient_matrix_UB_11 -0.0294574000
_diffrn_orient_matrix_UB_12 -0.0332516000
_diffrn_orient_matrix_UB_13 -0.0131901000
_diffrn_orient_matrix_UB_21 0.0016259000
_diffrn_orient_matrix_UB_22 0.0135387000
_diffrn_orient_matrix_UB_23 -0.0267108000
_diffrn_orient_matrix_UB_31 0.0258231000
_diffrn_orient_matrix_UB_32 -0.0387662000
_diffrn_orient_matrix_UB_33 0.0019802000
_diffrn_radiation_monochromator graphite
_diffrn_radiation_type MoK\a
_diffrn_radiation_wavelength 0.71073
_diffrn_reflns_av_R_equivalents 0.0679
_diffrn_reflns_av_unetI/netI 0.1062
_diffrn_reflns_limit_h_max 25
_diffrn_reflns_limit_h_min -15
_diffrn_reflns_limit_k_max 18
_diffrn_reflns_limit_k_min -11
_diffrn_reflns_limit_l_max 32
_diffrn_reflns_limit_l_min -32
_diffrn_reflns_number 38242
_diffrn_reflns_theta_full 25.00
_diffrn_reflns_theta_max 29.16
_diffrn_reflns_theta_min 3.49
_diffrn_source 'Enhance (Mo) X-ray Source'
_exptl_absorpt_coefficient_mu 3.979
_exptl_absorpt_correction_T_max 1.00000
_exptl_absorpt_correction_T_min 0.51967
_exptl_absorpt_correction_type multi-scan
_exptl_absorpt_process_details
;
CrysAlisPro, Agilent Technologies,
Version 1.171.36.21 (release 14-08-2012 CrysAlis171 .NET)
(compiled Sep 14 2012,17:21:16)
Empirical absorption correction using spherical harmonics,
 implemented in SCALE3 ABSPACK scaling algorithm.
;
_exptl_crystal_colour colourless
_exptl_crystal_colour_primary colourless
_exptl_crystal_density_diffrn 1.554
_exptl_crystal_density_method 'not measured'
_exptl_crystal_description block
_exptl_crystal_F_000 2880
_exptl_crystal_size_max 0.4
_exptl_crystal_size_mid 0.4
_exptl_crystal_size_min 0.4
_refine_diff_density_max 2.266
_refine_diff_density_min -0.945
_refine_diff_density_rms 0.117
_refine_ls_extinction_method none
_refine_ls_goodness_of_fit_ref 1.008
_refine_ls_hydrogen_treatment constr
_refine_ls_matrix_type full
_refine_ls_number_parameters 709
_refine_ls_number_reflns 14340
_refine_ls_number_restraints 0
_refine_ls_restrained_S_all 1.008
_refine_ls_R_factor_all 0.1484
_refine_ls_R_factor_gt 0.0680
_refine_ls_shift/su_max 0.001
_refine_ls_shift/su_mean 0.000
_refine_ls_structure_factor_coef Fsqd
_refine_ls_weighting_details 'calc w=1/[\s^2^(Fo^2^)+(0.0766P)^2^+0.0000P] where P=(Fo^2^+2Fc^2^)/3'
_refine_ls_weighting_scheme calc
_refine_ls_wR_factor_gt 0.1404
_refine_ls_wR_factor_ref 0.1754
_reflns_number_gt 7843
_reflns_number_total 14340
_reflns_threshold_expression >2sigma(I)
_cod_data_source_file c3nj01395b.txt
_cod_data_source_block Br-gf-190K
_cod_original_cell_volume 6131.7(4)
_cod_database_code 7053922

loop_
_space_group_symop_id
_space_group_symop_operation_xyz
1 'x, y, z'
2 '-x, y+1/2, -z+1/2'
3 '-x, -y, -z'
4 'x, -y-1/2, z-1/2'

loop_
_atom_site_label
_atom_site_type_symbol
_atom_site_fract_x
_atom_site_fract_y
_atom_site_fract_z
_atom_site_U_iso_or_equiv
_atom_site_adp_type
_atom_site_occupancy
_atom_site_symmetry_multiplicity
_atom_site_calc_flag
_atom_site_refinement_flags_posn
Br2 Br 0.45483(3) 0.17976(5) 0.71687(3) 0.04623(19) Uani 1 1 d .
Br5 Br -0.01580(4) 0.15612(5) 0.73447(3) 0.0500(2) Uani 1 1 d .
Br1 Br 1.02386(3) 1.00831(4) 0.59254(3) 0.0541(2) Uani 1 1 d .
Br3 Br 0.66221(3) -0.03163(5) 0.22208(3) 0.04895(19) Uani 1 1 d .
Br6 Br 0.16276(4) -0.05710(6) 0.21219(3) 0.0577(2) Uani 1 1 d .
Br4 Br 0.53491(4) 1.00522(5) 0.60055(4) 0.0745(3) Uani 1 1 d .
O5 O 0.18781(18) 0.2989(3) 0.61427(16) 0.0330(9) Uani 1 1 d .
O2 O 0.68177(17) 0.2966(3) 0.61220(16) 0.0315(9) Uani 1 1 d .
O1 O 0.90348(19) 0.5897(3) 0.55820(16) 0.0350(9) Uani 1 1 d .
O3 O 0.7614(2) 0.2294(3) 0.42925(16) 0.0351(9) Uani 1 1 d .
C4 C 0.8003(2) 0.2459(4) 0.5560(2) 0.0228(11) Uani 1 1 d .
O4 O 0.41508(19) 0.5861(3) 0.57468(16) 0.0358(9) Uani 1 1 d .
C37 C 0.2895(3) 0.2548(4) 0.5437(2) 0.0268(12) Uani 1 1 d .
O6 O 0.23460(19) 0.2248(3) 0.40831(17) 0.0404(10) Uani 1 1 d .
C41 C 0.4396(3) 0.6822(4) 0.5772(2) 0.0268(12) Uani 1 1 d .
C5 C 0.8384(3) 0.2799(4) 0.5214(2) 0.0274(12) Uani 1 1 d .
C1 C 0.8810(3) 0.4236(4) 0.5821(2) 0.0285(12) Uani 1 1 d .
C3 C 0.8002(2) 0.3047(4) 0.6023(2) 0.0242(11) Uani 1 1 d .
C48 C 0.1462(3) 0.2644(4) 0.6451(2) 0.0263(12) Uani 1 1 d .
C55 C 0.2229(3) 0.1611(4) 0.3639(2) 0.0298(12) Uani 1 1 d .
C42 C 0.4136(3) 0.7521(4) 0.5357(3) 0.0348(14) Uani 1 1 d .
H42 H 0.3752 0.7346 0.5018 0.042 Uiso 1 1 calc R
C8 C 0.9368(3) 0.6817(4) 0.5685(2) 0.0256(12) Uani 1 1 d .
C50 C 0.1258(3) 0.1863(4) 0.7239(2) 0.0336(13) Uani 1 1 d .
H50 H 0.1444 0.1541 0.7594 0.040 Uiso 1 1 calc R
C13 C 0.9946(3) 0.7071(4) 0.6159(2) 0.0315(13) Uani 1 1 d .
H13 H 1.0162 0.6584 0.6439 0.038 Uiso 1 1 calc R
C43 C 0.4419(3) 0.8472(4) 0.5420(3) 0.0400(15) Uani 1 1 d .
H43 H 0.4232 0.8949 0.5128 0.048 Uiso 1 1 calc R
C60 C 0.2771(3) 0.1093(4) 0.3518(3) 0.0386(15) Uani 1 1 d .
H60 H 0.3273 0.1179 0.3748 0.046 Uiso 1 1 calc R
C15 C 0.6333(3) 0.2689(4) 0.6388(2) 0.0245(11) Uani 1 1 d .
C38 C 0.3069(3) 0.2918(4) 0.4976(2) 0.0299(13) Uani 1 1 d .
C53 C 0.0701(3) 0.2798(4) 0.6201(2) 0.0339(13) Uani 1 1 d .
H53 H 0.0510 0.3126 0.5847 0.041 Uiso 1 1 calc R
C51 C 0.0516(3) 0.2009(4) 0.6991(2) 0.0314(13) Uani 1 1 d .
C46 C 0.4967(3) 0.7084(4) 0.6263(2) 0.0343(14) Uani 1 1 d .
H46 H 0.5160 0.6602 0.6551 0.041 Uiso 1 1 calc R
C35 C 0.3123(3) 0.4190(4) 0.5870(2) 0.0281(12) Uani 1 1 d .
C49 C 0.1742(3) 0.2185(4) 0.6971(2) 0.0296(12) Uani 1 1 d .
H49 H 0.2260 0.2091 0.7143 0.035 Uiso 1 1 calc R
C21 C 0.8350(3) 0.2183(4) 0.4705(2) 0.0323(13) Uani 1 1 d .
H21A H 0.8726 0.2417 0.4546 0.039 Uiso 1 1 calc R
H21B H 0.8449 0.1475 0.4812 0.039 Uiso 1 1 calc R
C63 C 0.2655(3) 0.1467(4) 0.5433(2) 0.0303(13) Uani 1 1 d .
H63A H 0.2389 0.1262 0.5040 0.036 Uiso 1 1 calc R
H63B H 0.2306 0.1414 0.5644 0.036 Uiso 1 1 calc R
C56 C 0.1492(3) 0.1484(4) 0.3306(2) 0.0355(14) Uani 1 1 d .
H56 H 0.1112 0.1832 0.3391 0.043 Uiso 1 1 calc R
C12 C 1.0214(3) 0.8042(4) 0.6230(2) 0.0334(13) Uani 1 1 d .
H12 H 1.0608 0.8224 0.6560 0.040 Uiso 1 1 calc R
C10 C 0.9344(3) 0.8477(4) 0.5327(3) 0.0385(15) Uani 1 1 d .
H10 H 0.9145 0.8956 0.5038 0.046 Uiso 1 1 calc R
C22 C 0.7419(3) 0.1675(4) 0.3829(2) 0.0306(13) Uani 1 1 d .
C58 C 0.1867(3) 0.0325(4) 0.2738(2) 0.0332(13) Uani 1 1 d .
C16 C 0.5592(3) 0.2899(4) 0.6100(2) 0.0317(13) Uani 1 1 d .
H16 H 0.5452 0.3209 0.5741 0.038 Uiso 1 1 calc R
C36 C 0.2920(2) 0.3192(4) 0.5884(2) 0.0231(11) Uani 1 1 d .
C18 C 0.5268(3) 0.2198(4) 0.6850(2) 0.0311(13) Uani 1 1 d .
C44 C 0.4975(3) 0.8726(4) 0.5912(3) 0.0415(16) Uani 1 1 d .
C20 C 0.6540(3) 0.2238(4) 0.6907(2) 0.0270(12) Uani 1 1 d .
H20 H 0.7045 0.2093 0.7106 0.032 Uiso 1 1 calc R
C17 C 0.5061(3) 0.2657(4) 0.6334(2) 0.0337(13) Uani 1 1 d .
H17 H 0.4555 0.2807 0.6139 0.040 Uiso 1 1 calc R
C9 C 0.9076(3) 0.7510(4) 0.5262(3) 0.0327(13) Uani 1 1 d .
H9 H 0.8691 0.7322 0.4926 0.039 Uiso 1 1 calc R
C23 C 0.6683(3) 0.1670(4) 0.3497(2) 0.0353(14) Uani 1 1 d .
H23 H 0.6342 0.2082 0.3593 0.042 Uiso 1 1 calc R
C57 C 0.1317(3) 0.0842(4) 0.2848(3) 0.0386(15) Uani 1 1 d .
H57 H 0.0817 0.0761 0.2612 0.046 Uiso 1 1 calc R
C25 C 0.6943(3) 0.0477(4) 0.2890(2) 0.0323(13) Uani 1 1 d .
C59 C 0.2596(3) 0.0450(4) 0.3067(3) 0.0394(15) Uani 1 1 d .
H59 H 0.2975 0.0096 0.2984 0.047 Uiso 1 1 calc R
C47 C 0.2663(3) 0.2814(4) 0.6345(2) 0.0297(13) Uani 1 1 d .
H47A H 0.2772 0.2095 0.6412 0.036 Uiso 1 1 calc R
H47B H 0.2905 0.3182 0.6700 0.036 Uiso 1 1 calc R
C14 C 0.7581(2) 0.2695(4) 0.6390(2) 0.0287(12) Uani 1 1 d .
H14A H 0.7628 0.1964 0.6438 0.034 Uiso 1 1 calc R
H14B H 0.7780 0.3010 0.6766 0.034 Uiso 1 1 calc R
C54 C 0.3065(3) 0.2244(4) 0.4497(2) 0.0340(14) Uani 1 1 d .
H54A H 0.3432 0.2481 0.4329 0.041 Uiso 1 1 calc R
H54B H 0.3201 0.1558 0.4638 0.041 Uiso 1 1 calc R
C61 C 0.3215(3) 0.4849(4) 0.6379(3) 0.0390(15) Uani 1 1 d .
H61A H 0.2808 0.4711 0.6527 0.047 Uiso 1 1 calc R
H61B H 0.3177 0.5556 0.6261 0.047 Uiso 1 1 calc R
C45 C 0.5254(3) 0.8034(4) 0.6333(3) 0.0402(15) Uani 1 1 d .
H45 H 0.5641 0.8210 0.6669 0.048 Uiso 1 1 calc R
C40 C 0.3416(3) 0.5672(4) 0.5355(3) 0.0359(14) Uani 1 1 d .
H40A H 0.3390 0.5844 0.4968 0.043 Uiso 1 1 calc R
H40B H 0.3049 0.6079 0.5454 0.043 Uiso 1 1 calc R
C34 C 0.3258(3) 0.4573(4) 0.5393(2) 0.0300(12) Uani 1 1 d .
C7 C 0.9311(3) 0.5144(4) 0.5992(2) 0.0332(13) Uani 1 1 d .
H7A H 0.9320 0.5388 0.6365 0.040 Uiso 1 1 calc R
H7B H 0.9821 0.4965 0.6020 0.040 Uiso 1 1 calc R
C30 C 0.8370(3) 0.4571(4) 0.6640(2) 0.0346(13) Uani 1 1 d .
H30A H 0.7881 0.4499 0.6686 0.041 Uiso 1 1 calc R
H30B H 0.8435 0.5282 0.6563 0.041 Uiso 1 1 calc R
C2 C 0.8385(3) 0.3953(4) 0.6146(2) 0.0251(12) Uani 1 1 d .
C33 C 0.8164(3) 0.0628(4) 0.5760(3) 0.0437(16) Uani 1 1 d .
H33A H 0.8586 0.0627 0.5625 0.066 Uiso 1 1 calc GR
H33B H 0.7913 -0.0018 0.5679 0.066 Uiso 1 1 calc GR
H33C H 0.8340 0.0747 0.6167 0.066 Uiso 1 1 calc GR
C27 C 0.7914(3) 0.1059(4) 0.3690(3) 0.0402(15) Uani 1 1 d .
H27 H 0.8419 0.1046 0.3923 0.048 Uiso 1 1 calc R
C26 C 0.7677(3) 0.0470(4) 0.3217(3) 0.0407(15) Uani 1 1 d .
H26 H 0.8017 0.0062 0.3118 0.049 Uiso 1 1 calc R
C28 C 0.9224(3) 0.4035(4) 0.4967(2) 0.0342(14) Uani 1 1 d .
H28A H 0.9607 0.4517 0.5179 0.041 Uiso 1 1 calc R
H28B H 0.9478 0.3461 0.4866 0.041 Uiso 1 1 calc R
C6 C 0.8798(3) 0.3674(4) 0.5344(2) 0.0259(12) Uani 1 1 d .
C32 C 0.7623(3) 0.1454(4) 0.5461(2) 0.0291(12) Uani 1 1 d .
H32A H 0.7425 0.1315 0.5052 0.035 Uiso 1 1 calc R
H32B H 0.7202 0.1465 0.5604 0.035 Uiso 1 1 calc R
C11 C 0.9904(3) 0.8737(4) 0.5819(3) 0.0327(14) Uani 1 1 d .
C64 C 0.3299(3) 0.0756(4) 0.5691(3) 0.0489(17) Uani 1 1 d .
H64A H 0.3552 0.0936 0.6086 0.073 Uiso 1 1 calc GR
H64B H 0.3646 0.0802 0.5484 0.073 Uiso 1 1 calc GR
H64C H 0.3112 0.0073 0.5670 0.073 Uiso 1 1 calc GR
C52 C 0.0230(3) 0.2468(4) 0.6472(3) 0.0357(14) Uani 1 1 d .
H52 H -0.0289 0.2555 0.6303 0.043 Uiso 1 1 calc R
C66 C 0.4111(3) 0.4479(5) 0.4481(3) 0.060(2) Uani 1 1 d .
H66A H 0.4356 0.3828 0.4552 0.091 Uiso 1 1 calc GR
H66B H 0.4335 0.4916 0.4805 0.091 Uiso 1 1 calc GR
H66C H 0.4170 0.4777 0.4144 0.091 Uiso 1 1 calc GR
C19 C 0.6001(3) 0.1995(4) 0.7138(2) 0.0308(13) Uani 1 1 d .
H19 H 0.6139 0.1687 0.7497 0.037 Uiso 1 1 calc R
C24 C 0.6438(3) 0.1067(4) 0.3023(3) 0.0404(15) Uani 1 1 d .
H24 H 0.5931 0.1060 0.2794 0.048 Uiso 1 1 calc R
C29 C 0.8724(3) 0.4525(5) 0.4434(3) 0.0446(16) Uani 1 1 d .
H29A H 0.9021 0.4756 0.4209 0.067 Uiso 1 1 calc GR
H29B H 0.8472 0.5094 0.4531 0.067 Uiso 1 1 calc GR
H29C H 0.8357 0.4042 0.4215 0.067 Uiso 1 1 calc GR
C31 C 0.8972(3) 0.4268(4) 0.7188(3) 0.0433(16) Uani 1 1 d .
H31A H 0.9458 0.4371 0.7152 0.065 Uiso 1 1 calc GR
H31B H 0.8913 0.3563 0.7265 0.065 Uiso 1 1 calc GR
H31C H 0.8930 0.4675 0.7498 0.065 Uiso 1 1 calc GR
C65 C 0.3316(3) 0.4353(5) 0.4393(3) 0.0422(15) Uani 1 1 d .
H65A H 0.3094 0.3889 0.4076 0.051 Uiso 1 1 calc R
H65B H 0.3062 0.5003 0.4294 0.051 Uiso 1 1 calc R
C39 C 0.3206(3) 0.3940(4) 0.4932(2) 0.0306(13) Uani 1 1 d .
C62 C 0.3958(4) 0.4683(5) 0.6851(3) 0.0543(18) Uani 1 1 d .
H62A H 0.3979 0.5092 0.7178 0.081 Uiso 1 1 calc GR
H62B H 0.4362 0.4872 0.6717 0.081 Uiso 1 1 calc GR
H62C H 0.4007 0.3979 0.6960 0.081 Uiso 1 1 calc GR

loop_
_atom_site_aniso_label
_atom_site_aniso_U_11
_atom_site_aniso_U_22
_atom_site_aniso_U_33
_atom_site_aniso_U_23
_atom_site_aniso_U_13
_atom_site_aniso_U_12
Br2 0.0425(3) 0.0633(4) 0.0431(4) 0.0025(3) 0.0277(3) -0.0090(3)
Br5 0.0603(4) 0.0484(4) 0.0575(5) 0.0075(3) 0.0413(4) -0.0010(3)
Br1 0.0381(3) 0.0207(3) 0.0967(6) -0.0068(3) 0.0137(3) -0.0061(3)
Br3 0.0518(4) 0.0585(4) 0.0356(4) -0.0108(3) 0.0134(3) -0.0130(3)
Br6 0.0559(4) 0.0788(5) 0.0365(4) -0.0210(4) 0.0131(3) -0.0227(4)
Br4 0.0410(4) 0.0263(4) 0.1388(8) -0.0179(4) 0.0075(4) -0.0077(3)
O5 0.0261(18) 0.044(2) 0.030(2) 0.0108(18) 0.0118(17) 0.0036(17)
O2 0.0220(17) 0.042(2) 0.034(2) 0.0086(18) 0.0143(16) -0.0030(16)
O1 0.045(2) 0.018(2) 0.039(3) 0.0027(17) 0.0113(19) -0.0054(16)
O3 0.044(2) 0.033(2) 0.032(2) -0.0072(18) 0.0174(18) 0.0066(17)
C4 0.020(2) 0.020(3) 0.026(3) 0.002(2) 0.004(2) -0.002(2)
O4 0.038(2) 0.025(2) 0.042(3) -0.0001(18) 0.0100(18) -0.0079(17)
C37 0.023(2) 0.019(3) 0.038(3) 0.001(2) 0.009(2) 0.002(2)
O6 0.037(2) 0.037(2) 0.047(3) -0.010(2) 0.015(2) 0.0042(18)
C41 0.032(3) 0.021(3) 0.030(3) -0.007(2) 0.014(2) -0.003(2)
C5 0.026(3) 0.025(3) 0.035(3) -0.003(2) 0.015(2) 0.003(2)
C1 0.027(3) 0.027(3) 0.029(3) 0.003(2) 0.007(2) -0.002(2)
C3 0.020(2) 0.024(3) 0.028(3) -0.002(2) 0.008(2) -0.002(2)
C48 0.031(3) 0.022(3) 0.033(3) 0.001(2) 0.019(2) -0.002(2)
C55 0.036(3) 0.024(3) 0.034(3) -0.003(2) 0.017(3) -0.002(2)
C42 0.040(3) 0.021(3) 0.039(4) 0.000(3) 0.008(3) -0.003(2)
C8 0.024(3) 0.019(3) 0.035(3) -0.002(2) 0.012(2) 0.000(2)
C50 0.054(4) 0.026(3) 0.023(3) 0.003(2) 0.015(3) 0.002(3)
C13 0.031(3) 0.028(3) 0.034(3) 0.004(3) 0.008(3) 0.003(2)
C43 0.030(3) 0.019(3) 0.064(5) 0.004(3) 0.005(3) 0.001(2)
C60 0.027(3) 0.045(4) 0.045(4) -0.017(3) 0.013(3) -0.009(3)
C15 0.026(3) 0.026(3) 0.023(3) -0.001(2) 0.011(2) -0.004(2)
C38 0.036(3) 0.018(3) 0.036(3) -0.004(2) 0.013(3) -0.003(2)
C53 0.031(3) 0.041(3) 0.031(3) 0.005(3) 0.012(3) 0.003(2)
C51 0.044(3) 0.026(3) 0.031(3) -0.006(2) 0.021(3) -0.005(2)
C46 0.032(3) 0.037(3) 0.033(4) 0.000(3) 0.010(3) 0.003(3)
C35 0.027(3) 0.024(3) 0.038(3) -0.008(2) 0.016(2) 0.002(2)
C49 0.034(3) 0.031(3) 0.023(3) -0.001(2) 0.008(2) -0.003(2)
C21 0.034(3) 0.031(3) 0.035(4) -0.003(3) 0.017(3) 0.002(2)
C63 0.029(3) 0.024(3) 0.034(3) -0.005(2) 0.007(2) -0.002(2)
C56 0.029(3) 0.036(3) 0.041(4) 0.008(3) 0.011(3) 0.005(2)
C12 0.031(3) 0.030(3) 0.037(4) -0.003(3) 0.009(3) -0.006(2)
C10 0.031(3) 0.029(3) 0.051(4) 0.007(3) 0.009(3) -0.003(2)
C22 0.039(3) 0.026(3) 0.032(3) -0.001(2) 0.019(3) 0.001(2)
C58 0.035(3) 0.038(3) 0.026(3) -0.001(3) 0.010(2) -0.009(3)
C16 0.030(3) 0.038(3) 0.029(3) 0.005(3) 0.013(2) 0.000(2)
C36 0.018(2) 0.019(3) 0.032(3) -0.003(2) 0.007(2) -0.003(2)
C18 0.036(3) 0.030(3) 0.037(4) -0.011(3) 0.026(3) -0.012(2)
C44 0.027(3) 0.025(3) 0.072(5) -0.015(3) 0.016(3) -0.006(2)
C20 0.025(3) 0.026(3) 0.029(3) -0.003(2) 0.009(2) -0.002(2)
C17 0.028(3) 0.038(3) 0.039(4) 0.002(3) 0.016(3) 0.001(2)
C9 0.027(3) 0.027(3) 0.040(4) 0.002(3) 0.005(2) -0.002(2)
C23 0.035(3) 0.037(3) 0.031(3) 0.005(3) 0.008(3) 0.010(3)
C57 0.027(3) 0.044(4) 0.041(4) 0.009(3) 0.007(3) -0.007(3)
C25 0.041(3) 0.032(3) 0.026(3) 0.000(2) 0.015(3) -0.009(3)
C59 0.030(3) 0.041(4) 0.050(4) -0.014(3) 0.018(3) -0.004(3)
C47 0.022(3) 0.033(3) 0.032(3) -0.003(2) 0.006(2) 0.004(2)
C14 0.021(2) 0.035(3) 0.030(3) 0.002(2) 0.008(2) -0.001(2)
C54 0.040(3) 0.027(3) 0.038(4) -0.010(3) 0.017(3) -0.008(2)
C61 0.046(3) 0.029(3) 0.046(4) -0.011(3) 0.021(3) -0.001(3)
C45 0.027(3) 0.043(4) 0.043(4) -0.015(3) 0.003(3) 0.000(3)
C40 0.032(3) 0.029(3) 0.041(4) -0.004(3) 0.006(3) -0.005(2)
C34 0.035(3) 0.022(3) 0.034(3) -0.005(2) 0.014(3) 0.001(2)
C7 0.036(3) 0.032(3) 0.032(3) 0.007(3) 0.012(3) -0.001(2)
C30 0.042(3) 0.030(3) 0.036(4) -0.010(3) 0.018(3) 0.001(3)
C2 0.027(3) 0.021(3) 0.028(3) -0.001(2) 0.011(2) 0.000(2)
C33 0.056(4) 0.023(3) 0.051(4) 0.001(3) 0.017(3) -0.003(3)
C27 0.032(3) 0.045(4) 0.048(4) -0.011(3) 0.019(3) -0.001(3)
C26 0.033(3) 0.045(4) 0.048(4) -0.015(3) 0.018(3) 0.000(3)
C28 0.028(3) 0.036(3) 0.043(4) -0.004(3) 0.017(3) -0.003(2)
C6 0.029(3) 0.021(3) 0.031(3) 0.000(2) 0.014(2) 0.001(2)
C32 0.030(3) 0.025(3) 0.032(3) -0.002(2) 0.009(2) -0.012(2)
C11 0.024(3) 0.023(3) 0.054(4) -0.008(3) 0.018(3) -0.006(2)
C64 0.062(4) 0.025(3) 0.050(4) -0.004(3) 0.006(3) -0.001(3)
C52 0.031(3) 0.030(3) 0.048(4) -0.001(3) 0.016(3) 0.000(2)
C66 0.063(4) 0.057(5) 0.071(5) -0.011(4) 0.034(4) -0.014(4)
C19 0.042(3) 0.026(3) 0.026(3) -0.003(2) 0.014(3) -0.011(2)
C24 0.033(3) 0.041(4) 0.044(4) 0.010(3) 0.009(3) 0.005(3)
C29 0.060(4) 0.042(4) 0.036(4) 0.010(3) 0.021(3) 0.003(3)
C31 0.043(3) 0.040(4) 0.042(4) -0.014(3) 0.007(3) -0.005(3)
C65 0.044(3) 0.038(4) 0.038(4) -0.001(3) 0.005(3) -0.002(3)
C39 0.032(3) 0.026(3) 0.035(3) -0.004(3) 0.013(2) -0.003(2)
C62 0.071(4) 0.038(4) 0.047(4) -0.015(3) 0.011(4) -0.005(3)

loop_
_atom_type_symbol
_atom_type_description
_atom_type_scat_dispersion_real
_atom_type_scat_dispersion_imag
_atom_type_scat_source
C C 0.0033 0.0016 'International Tables Vol C Tables 4.2.6.8 and 6.1.1.4'
H H 0.0000 0.0000 'International Tables Vol C Tables 4.2.6.8 and 6.1.1.4'
O O 0.0106 0.0060 'International Tables Vol C Tables 4.2.6.8 and 6.1.1.4'
Br Br -0.2901 2.4595 'International Tables Vol C Tables 4.2.6.8 and 6.1.1.4'

loop_
_geom_angle_atom_site_label_1
_geom_angle_atom_site_label_2
_geom_angle_atom_site_label_3
_geom_angle
C48 O5 C47 119.1(4)
C15 O2 C14 117.0(4)
C8 O1 C7 117.9(4)
C22 O3 C21 117.7(4)
C5 C4 C3 119.0(4)
C5 C4 C32 121.0(5)
C3 C4 C32 120.0(5)
C41 O4 C40 116.0(4)
C38 C37 C63 119.2(5)
C38 C37 C36 119.5(5)
C36 C37 C63 121.2(5)
C55 O6 C54 116.7(4)
O4 C41 C42 125.5(5)
O4 C41 C46 115.7(5)
C42 C41 C46 118.8(5)
C4 C5 C21 118.3(5)
C6 C5 C4 120.5(5)
C6 C5 C21 121.2(5)
C2 C1 C7 119.4(5)
C2 C1 C6 120.8(5)
C6 C1 C7 119.8(5)
C4 C3 C14 119.2(4)
C2 C3 C4 121.4(5)
C2 C3 C14 119.4(5)
O5 C48 C53 114.5(5)
O5 C48 C49 125.1(4)
C49 C48 C53 120.4(5)
O6 C55 C60 124.9(5)
O6 C55 C56 115.1(5)
C60 C55 C56 120.0(5)
C41 C42 H42 119.3
C41 C42 C43 121.3(5)
C43 C42 H42 119.3
O1 C8 C9 114.6(5)
C13 C8 O1 125.1(5)
C13 C8 C9 120.2(5)
C51 C50 H50 120.0
C51 C50 C49 120.0(5)
C49 C50 H50 120.0
C8 C13 H13 120.0
C8 C13 C12 120.0(5)
C12 C13 H13 120.0
C42 C43 H43 120.4
C42 C43 C44 119.3(6)
C44 C43 H43 120.4
C55 C60 H60 119.7
C55 C60 C59 120.6(5)
C59 C60 H60 119.7
O2 C15 C16 115.6(5)
O2 C15 C20 124.2(4)
C20 C15 C16 120.2(5)
C37 C38 C54 120.9(5)
C37 C38 C39 120.9(5)
C39 C38 C54 118.1(5)
C48 C53 H53 120.3
C52 C53 C48 119.3(5)
C52 C53 H53 120.3
C50 C51 Br5 120.7(4)
C50 C51 C52 121.3(5)
C52 C51 Br5 118.0(4)
C41 C46 H46 119.7
C45 C46 C41 120.6(5)
C45 C46 H46 119.7
C36 C35 C61 119.3(5)
C36 C35 C34 120.2(5)
C34 C35 C61 120.5(5)
C48 C49 C50 119.3(5)
C48 C49 H49 120.3
C50 C49 H49 120.3
O3 C21 C5 107.7(4)
O3 C21 H21A 110.2
O3 C21 H21B 110.2
C5 C21 H21A 110.2
C5 C21 H21B 110.2
H21A C21 H21B 108.5
C37 C63 H63A 108.9
C37 C63 H63B 108.9
C37 C63 C64 113.3(4)
H63A C63 H63B 107.7
C64 C63 H63A 108.9
C64 C63 H63B 108.9
C55 C56 H56 120.4
C57 C56 C55 119.3(5)
C57 C56 H56 120.4
C13 C12 H12 120.2
C11 C12 C13 119.6(5)
C11 C12 H12 120.2
C9 C10 H10 120.4
C11 C10 H10 120.4
C11 C10 C9 119.3(5)
O3 C22 C27 124.0(5)
C23 C22 O3 116.6(5)
C23 C22 C27 119.5(5)
C57 C58 Br6 119.8(4)
C57 C58 C59 121.0(5)
C59 C58 Br6 119.1(4)
C15 C16 H16 119.9
C17 C16 C15 120.2(5)
C17 C16 H16 119.9
C37 C36 C47 118.9(5)
C35 C36 C37 120.1(5)
C35 C36 C47 120.8(5)
C17 C18 Br2 120.6(4)
C17 C18 C19 120.5(5)
C19 C18 Br2 118.9(4)
C43 C44 Br4 119.2(5)
C45 C44 Br4 120.2(4)
C45 C44 C43 120.6(5)
C15 C20 H20 120.4
C15 C20 C19 119.1(5)
C19 C20 H20 120.4
C16 C17 H17 120.3
C18 C17 C16 119.5(5)
C18 C17 H17 120.3
C8 C9 C10 120.0(5)
C8 C9 H9 120.0
C10 C9 H9 120.0
C22 C23 H23 119.8
C22 C23 C24 120.4(5)
C24 C23 H23 119.8
C56 C57 H57 120.1
C58 C57 C56 119.7(5)
C58 C57 H57 120.1
C26 C25 Br3 119.1(4)
C26 C25 C24 121.4(5)
C24 C25 Br3 119.4(4)
C60 C59 C58 119.3(5)
C60 C59 H59 120.4
C58 C59 H59 120.4
O5 C47 C36 104.5(4)
O5 C47 H47A 110.8
O5 C47 H47B 110.8
C36 C47 H47A 110.8
C36 C47 H47B 110.8
H47A C47 H47B 108.9
O2 C14 C3 108.0(4)
O2 C14 H14A 110.1
O2 C14 H14B 110.1
C3 C14 H14A 110.1
C3 C14 H14B 110.1
H14A C14 H14B 108.4
O6 C54 C38 109.0(4)
O6 C54 H54A 109.9
O6 C54 H54B 109.9
C38 C54 H54A 109.9
C38 C54 H54B 109.9
H54A C54 H54B 108.3
C35 C61 H61A 109.1
C35 C61 H61B 109.1
C35 C61 C62 112.5(5)
H61A C61 H61B 107.8
C62 C61 H61A 109.1
C62 C61 H61B 109.1
C46 C45 H45 120.3
C44 C45 C46 119.4(5)
C44 C45 H45 120.3
O4 C40 H40A 110.2
O4 C40 H40B 110.2
O4 C40 C34 107.4(4)
H40A C40 H40B 108.5
C34 C40 H40A 110.2
C34 C40 H40B 110.2
C35 C34 C40 120.5(5)
C35 C34 C39 120.1(5)
C39 C34 C40 119.4(5)
O1 C7 C1 108.6(4)
O1 C7 H7A 110.0
O1 C7 H7B 110.0
C1 C7 H7A 110.0
C1 C7 H7B 110.0
H7A C7 H7B 108.3
H30A C30 H30B 107.8
C2 C30 H30A 109.1
C2 C30 H30B 109.1
C2 C30 C31 112.4(4)
C31 C30 H30A 109.1
C31 C30 H30B 109.1
C1 C2 C3 118.4(5)
C1 C2 C30 121.2(5)
C3 C2 C30 120.3(5)
H33A C33 H33B 109.5
H33A C33 H33C 109.5
H33B C33 H33C 109.5
C32 C33 H33A 109.5
C32 C33 H33B 109.5
C32 C33 H33C 109.5
C22 C27 H27 119.8
C26 C27 C22 120.4(5)
C26 C27 H27 119.8
C25 C26 H26 120.3
C27 C26 C25 119.4(5)
C27 C26 H26 120.3
H28A C28 H28B 107.9
C6 C28 H28A 109.1
C6 C28 H28B 109.1
C29 C28 H28A 109.1
C29 C28 H28B 109.1
C29 C28 C6 112.3(4)
C5 C6 C1 119.6(5)
C5 C6 C28 120.2(5)
C1 C6 C28 120.1(4)
C4 C32 C33 110.7(4)
C4 C32 H32A 109.5
C4 C32 H32B 109.5
C33 C32 H32A 109.5
C33 C32 H32B 109.5
H32A C32 H32B 108.1
C12 C11 Br1 119.9(4)
C12 C11 C10 120.8(5)
C10 C11 Br1 119.3(4)
C63 C64 H64A 109.5
C63 C64 H64B 109.5
C63 C64 H64C 109.5
H64A C64 H64B 109.5
H64A C64 H64C 109.5
H64B C64 H64C 109.5
C53 C52 C51 119.7(5)
C53 C52 H52 120.1
C51 C52 H52 120.1
H66A C66 H66B 109.5
H66A C66 H66C 109.5
H66B C66 H66C 109.5
C65 C66 H66A 109.5
C65 C66 H66B 109.5
C65 C66 H66C 109.5
C18 C19 C20 120.6(5)
C18 C19 H19 119.7
C20 C19 H19 119.7
C23 C24 H24 120.6
C25 C24 C23 118.9(5)
C25 C24 H24 120.6
C28 C29 H29A 109.5
C28 C29 H29B 109.5
C28 C29 H29C 109.5
H29A C29 H29B 109.5
H29A C29 H29C 109.5
H29B C29 H29C 109.5
C30 C31 H31A 109.5
C30 C31 H31B 109.5
C30 C31 H31C 109.5
H31A C31 H31B 109.5
H31A C31 H31C 109.5
H31B C31 H31C 109.5
C66 C65 H65A 109.5
C66 C65 H65B 109.5
C66 C65 C39 110.6(5)
H65A C65 H65B 108.1
C39 C65 H65A 109.5
C39 C65 H65B 109.5
C38 C39 C34 118.7(5)
C38 C39 C65 120.3(5)
C34 C39 C65 121.0(5)
C61 C62 H62A 109.5
C61 C62 H62B 109.5
C61 C62 H62C 109.5
H62A C62 H62B 109.5
H62A C62 H62C 109.5
H62B C62 H62C 109.5

loop_
_geom_bond_atom_site_label_1
_geom_bond_atom_site_label_2
_geom_bond_distance
Br2 C18 1.899(5)
Br5 C51 1.904(5)
Br1 C11 1.906(5)
Br3 C25 1.913(5)
Br6 C58 1.897(6)
Br4 C44 1.904(5)
O5 C48 1.371(6)
O5 C47 1.439(6)
O2 C15 1.372(6)
O2 C14 1.440(6)
O1 C8 1.375(6)
O1 C7 1.415(6)
O3 C21 1.453(6)
O3 C22 1.380(6)
C4 C5 1.394(7)
C4 C3 1.411(7)
C4 C32 1.514(7)
O4 C41 1.367(6)
O4 C40 1.446(6)
C37 C38 1.405(7)
C37 C63 1.522(7)
C37 C36 1.410(7)
O6 C55 1.368(6)
O6 C54 1.424(6)
C41 C42 1.368(7)
C41 C46 1.395(7)
C5 C21 1.510(7)
C5 C6 1.394(7)
C1 C7 1.523(7)
C1 C2 1.392(7)
C1 C6 1.414(7)
C3 C14 1.496(7)
C3 C2 1.402(7)
C48 C53 1.400(7)
C48 C49 1.384(7)
C55 C60 1.371(7)
C55 C56 1.392(7)
C42 H42 0.9500
C42 C43 1.377(7)
C8 C13 1.373(7)
C8 C9 1.384(7)
C50 H50 0.9500
C50 C51 1.364(7)
C50 C49 1.392(7)
C13 H13 0.9500
C13 C12 1.391(7)
C43 H43 0.9500
C43 C44 1.380(8)
C60 H60 0.9500
C60 C59 1.377(8)
C15 C16 1.393(7)
C15 C20 1.374(7)
C38 C54 1.508(7)
C38 C39 1.409(7)
C53 H53 0.9500
C53 C52 1.380(7)
C51 C52 1.381(8)
C46 H46 0.9500
C46 C45 1.377(8)
C35 C36 1.399(7)
C35 C61 1.520(7)
C35 C34 1.413(7)
C49 H49 0.9500
C21 H21A 0.9900
C21 H21B 0.9900
C63 H63A 0.9900
C63 H63B 0.9900
C63 C64 1.523(7)
C56 H56 0.9500
C56 C57 1.389(8)
C12 H12 0.9500
C12 C11 1.372(8)
C10 H10 0.9500
C10 C9 1.387(7)
C10 C11 1.384(8)
C22 C23 1.379(7)
C22 C27 1.393(7)
C58 C57 1.369(8)
C58 C59 1.377(7)
C16 H16 0.9500
C16 C17 1.381(7)
C36 C47 1.499(7)
C18 C17 1.373(8)
C18 C19 1.376(7)
C44 C45 1.377(8)
C20 H20 0.9500
C20 C19 1.388(7)
C17 H17 0.9500
C9 H9 0.9500
C23 H23 0.9500
C23 C24 1.388(8)
C57 H57 0.9500
C25 C26 1.373(7)
C25 C24 1.380(8)
C59 H59 0.9500
C47 H47A 0.9900
C47 H47B 0.9900
C14 H14A 0.9900
C14 H14B 0.9900
C54 H54A 0.9900
C54 H54B 0.9900
C61 H61A 0.9900
C61 H61B 0.9900
C61 C62 1.536(8)
C45 H45 0.9500
C40 H40A 0.9900
C40 H40B 0.9900
C40 C34 1.515(7)
C34 C39 1.418(7)
C7 H7A 0.9900
C7 H7B 0.9900
C30 H30A 0.9900
C30 H30B 0.9900
C30 C2 1.508(7)
C30 C31 1.528(8)
C33 H33A 0.9800
C33 H33B 0.9800
C33 H33C 0.9800
C33 C32 1.533(7)
C27 H27 0.9500
C27 C26 1.373(8)
C26 H26 0.9500
C28 H28A 0.9900
C28 H28B 0.9900
C28 C6 1.529(7)
C28 C29 1.514(8)
C32 H32A 0.9900
C32 H32B 0.9900
C64 H64A 0.9800
C64 H64B 0.9800
C64 H64C 0.9800
C52 H52 0.9500
C66 H66A 0.9800
C66 H66B 0.9800
C66 H66C 0.9800
C66 C65 1.478(8)
C19 H19 0.9500
C24 H24 0.9500
C29 H29A 0.9800
C29 H29B 0.9800
C29 H29C 0.9800
C31 H31A 0.9800
C31 H31B 0.9800
C31 H31C 0.9800
C65 H65A 0.9900
C65 H65B 0.9900
C65 C39 1.547(8)
C62 H62A 0.9800
C62 H62B 0.9800
C62 H62C 0.9800

loop_
_geom_torsion_atom_site_label_1
_geom_torsion_atom_site_label_2
_geom_torsion_atom_site_label_3
_geom_torsion_atom_site_label_4
_geom_torsion
Br2 C18 C17 C16 -177.0(4)
Br2 C18 C19 C20 177.2(4)
Br5 C51 C52 C53 -179.6(4)
Br3 C25 C26 C27 178.2(5)
Br3 C25 C24 C23 -177.4(4)
Br6 C58 C57 C56 178.8(4)
Br6 C58 C59 C60 -179.4(5)
Br4 C44 C45 C46 178.7(4)
O5 C48 C53 C52 179.1(5)
O5 C48 C49 C50 -179.5(5)
O2 C15 C16 C17 -179.4(5)
O2 C15 C20 C19 179.6(5)
O1 C8 C13 C12 -176.8(5)
O1 C8 C9 C10 177.2(5)
O3 C22 C23 C24 -179.8(5)
O3 C22 C27 C26 -179.5(5)
C4 C5 C21 O3 72.6(6)
C4 C5 C6 C1 -2.2(7)
C4 C5 C6 C28 179.0(4)
C4 C3 C14 O2 -82.4(6)
C4 C3 C2 C1 -4.0(7)
C4 C3 C2 C30 179.5(5)
O4 C41 C42 C43 -179.9(5)
O4 C41 C46 C45 -179.8(5)
O4 C40 C34 C35 72.1(6)
O4 C40 C34 C39 -111.2(5)
C37 C38 C54 O6 89.8(6)
C37 C38 C39 C34 7.8(7)
C37 C38 C39 C65 -173.6(5)
C37 C36 C47 O5 -86.3(5)
O6 C55 C60 C59 178.5(5)
O6 C55 C56 C57 -179.3(5)
C41 O4 C40 C34 179.8(4)
C41 C42 C43 C44 0.0(9)
C41 C46 C45 C44 -0.4(8)
C5 C4 C3 C14 178.7(4)
C5 C4 C3 C2 -1.2(7)
C5 C4 C32 C33 86.5(6)
C3 C4 C5 C21 -177.2(4)
C3 C4 C5 C6 4.3(7)
C3 C4 C32 C33 -90.8(6)
C48 O5 C47 C36 174.6(4)
C48 C53 C52 C51 1.3(8)
C55 O6 C54 C38 -174.9(4)
C55 C60 C59 C58 -0.4(9)
C55 C56 C57 C58 1.7(8)
C42 C41 C46 C45 1.3(8)
C42 C43 C44 Br4 -178.5(4)
C42 C43 C44 C45 0.9(9)
C8 O1 C7 C1 173.9(4)
C8 C13 C12 C11 -1.0(8)
C50 C51 C52 C53 -0.9(9)
C13 C8 C9 C10 -3.0(8)
C13 C12 C11 Br1 177.3(4)
C13 C12 C11 C10 -1.9(8)
C43 C44 C45 C46 -0.7(9)
C60 C55 C56 C57 -1.1(8)
C15 O2 C14 C3 178.6(4)
C15 C16 C17 C18 -0.8(8)
C15 C20 C19 C18 0.4(8)
C38 C37 C63 C64 89.8(6)
C38 C37 C36 C35 -0.4(7)
C38 C37 C36 C47 174.1(4)
C53 C48 C49 C50 1.0(8)
C51 C50 C49 C48 -0.6(8)
C46 C41 C42 C43 -1.1(8)
C35 C36 C47 O5 88.2(5)
C35 C34 C39 C38 -4.2(7)
C35 C34 C39 C65 177.2(5)
C49 C48 C53 C52 -1.4(8)
C49 C50 C51 Br5 179.3(4)
C49 C50 C51 C52 0.5(8)
C21 O3 C22 C23 168.9(5)
C21 O3 C22 C27 -9.9(8)
C21 C5 C6 C1 179.4(5)
C21 C5 C6 C28 0.7(7)
C63 C37 C38 C54 -3.7(7)
C63 C37 C38 C39 172.4(4)
C63 C37 C36 C35 -178.3(4)
C63 C37 C36 C47 -3.7(7)
C56 C55 C60 C59 0.5(9)
C22 O3 C21 C5 -170.1(4)
C22 C23 C24 C25 -0.2(9)
C22 C27 C26 C25 -1.4(9)
C16 C15 C20 C19 0.0(8)
C36 C37 C38 C54 178.4(5)
C36 C37 C38 C39 -5.5(7)
C36 C37 C63 C64 -92.4(6)
C36 C35 C61 C62 79.1(6)
C36 C35 C34 C40 175.0(4)
C36 C35 C34 C39 -1.6(7)
C20 C15 C16 C17 0.1(8)
C17 C18 C19 C20 -1.0(8)
C9 C8 C13 C12 3.4(8)
C9 C10 C11 Br1 -176.8(4)
C9 C10 C11 C12 2.4(9)
C23 C22 C27 C26 1.8(9)
C57 C58 C59 C60 1.1(9)
C59 C58 C57 C56 -1.7(9)
C47 O5 C48 C53 -176.2(5)
C47 O5 C48 C49 4.3(7)
C14 O2 C15 C16 -175.6(5)
C14 O2 C15 C20 4.9(7)
C14 C3 C2 C1 176.1(4)
C14 C3 C2 C30 -0.4(7)
C54 O6 C55 C60 -10.6(8)
C54 O6 C55 C56 167.5(5)
C54 C38 C39 C34 -176.0(5)
C54 C38 C39 C65 2.6(7)
C61 C35 C36 C37 -174.5(4)
C61 C35 C36 C47 11.0(7)
C61 C35 C34 C40 -6.5(7)
C61 C35 C34 C39 176.9(5)
C40 O4 C41 C42 -22.3(7)
C40 O4 C41 C46 158.8(5)
C40 C34 C39 C38 179.1(4)
C40 C34 C39 C65 0.5(7)
C34 C35 C36 C37 3.9(7)
C34 C35 C36 C47 -170.5(4)
C34 C35 C61 C62 -99.4(6)
C7 O1 C8 C13 -0.7(7)
C7 O1 C8 C9 179.1(5)
C7 C1 C2 C3 -172.0(5)
C7 C1 C2 C30 4.4(7)
C7 C1 C6 C5 175.0(4)
C7 C1 C6 C28 -6.3(7)
C2 C1 C7 O1 -112.8(5)
C2 C1 C6 C5 -3.1(8)
C2 C1 C6 C28 175.6(5)
C2 C3 C14 O2 97.5(5)
C27 C22 C23 C24 -0.9(9)
C26 C25 C24 C23 0.5(9)
C6 C5 C21 O3 -109.0(5)
C6 C1 C7 O1 69.0(6)
C6 C1 C2 C3 6.2(7)
C6 C1 C2 C30 -177.4(5)
C32 C4 C5 C21 5.4(7)
C32 C4 C5 C6 -173.1(5)
C32 C4 C3 C14 -3.9(7)
C32 C4 C3 C2 176.3(4)
C11 C10 C9 C8 0.1(9)
C66 C65 C39 C38 -99.6(6)
C66 C65 C39 C34 79.0(7)
C19 C18 C17 C16 1.2(8)
C24 C25 C26 C27 0.3(9)
C29 C28 C6 C5 77.4(6)
C29 C28 C6 C1 -101.4(6)
C31 C30 C2 C1 -89.5(6)
C31 C30 C2 C3 86.9(6)
C39 C38 C54 O6 -86.3(6)
